data_7205900
loop_
_publ_author_name
'Kami\'nski, Rados\/law'
'Herbaczy\'nska, Beata'
'Srebro, Monika'
'Pietrzykowski, Antoni'
'Michalak, Artur'
'Jerzykiewicz, Lucjan B.'
'Wo\'zniak, Krzysztof'

_publ_section_title
;
 On the nature of NiNi interaction in a model dimeric Ni complex.
;
_journal_issue 21
_journal_name_full 'Physical chemistry chemical physics : PCCP'
_journal_page_first 10280
_journal_page_last 10284
_journal_paper_doi 10.1039/c0cp01984d
_journal_volume 13
_journal_year 2011
_chemical_formula_moiety 'C18 H26 Ni2 Si2'
_chemical_formula_sum 'C18 H26 Ni2 Si2'
_chemical_formula_weight 415.99
_chemical_melting_point ?
_chemical_name_systematic
;
bis[dimethyl(vinyl)silylcyclopentadienylnickel
;
_space_group_IT_number 15
_symmetry_cell_setting monoclinic
_symmetry_space_group_name_Hall '-C 2yc'
_symmetry_space_group_name_H-M 'C 1 2/c 1'
_cell_angle_alpha 90.00
_cell_angle_beta 116.7710(10)
_cell_angle_gamma 90.00
_cell_formula_units_Z 4
_cell_length_a 18.1708(7)
_cell_length_b 6.5265(2)
_cell_length_c 17.4683(7)
_cell_measurement_reflns_used 9586
_cell_measurement_temperature 90(2)
_cell_measurement_theta_max 50.3807
_cell_measurement_theta_min 2.5144
_cell_volume 1849.55(12)
_computing_cell_refinement 'Bruker APEX2 software'
_computing_data_collection 'Bruker APEX2 software'
_computing_data_reduction
;
SAINT intergration software, Bruker AXS
SORTAV, R. H. Blessing, Acta Cryst., 1995, A51, 33-38
;
_computing_structure_refinement
;
SHELXS-97, G. M. Sheldrick, Acta. Cryst., 2008, A64, 112-122
XD2006, A. Volkov et al., 2006
;
_computing_structure_solution
;
SHELXS-97, G. M. Sheldrick, Acta. Cryst., 2008, A64, 112-122
;
_diffrn_ambient_temperature 90(2)
_diffrn_detector 'APEXII CCD camera'
_diffrn_measured_fraction_theta_full 0.999
_diffrn_measured_fraction_theta_max 0.997
_diffrn_measurement_device '\k-geometry diffractometer'
_diffrn_measurement_device_type 'Bruker APEXII'
_diffrn_measurement_method 'omega scans'
_diffrn_orient_matrix_type 'X-axis to radiation source'
_diffrn_orient_matrix_UB_11 -0.139052E-1
_diffrn_orient_matrix_UB_12 -0.434547E-1
_diffrn_orient_matrix_UB_13 0.469319E-1
_diffrn_orient_matrix_UB_21 -0.522156E-1
_diffrn_orient_matrix_UB_22 -0.641163E-1
_diffrn_orient_matrix_UB_23 -0.434557E-1
_diffrn_orient_matrix_UB_31 0.298396E-1
_diffrn_orient_matrix_UB_32 -0.132445
_diffrn_orient_matrix_UB_33 0.563859E-2
_diffrn_radiation_monochromator 'multi-layer optics'
_diffrn_radiation_probe x-ray
_diffrn_radiation_source 'TXS rotating anode'
_diffrn_radiation_type MoK\a
_diffrn_radiation_wavelength 0.71073
_diffrn_reflns_av_R_equivalents 0.0328
_diffrn_reflns_av_sigmaI/netI 0.0270
_diffrn_reflns_limit_h_max 39
_diffrn_reflns_limit_h_min -39
_diffrn_reflns_limit_k_max 14
_diffrn_reflns_limit_k_min -14
_diffrn_reflns_limit_l_max 37
_diffrn_reflns_limit_l_min -37
_diffrn_reflns_number 89835
_diffrn_reflns_reduction_process
;
Scaled and merged with SORTAV
R. H. Blessing, Cryst. Rev., 1987, 1, 3-58
R. H. Blessing, J. Appl. Cryst., 1989, 22, 396-397
;
_diffrn_reflns_theta_full 25.00
_diffrn_reflns_theta_max 50.702
_diffrn_reflns_theta_min 2.514
_diffrn_source 'rotating-anode X-ray source'
_exptl_absorpt_coefficient_mu 2.159
_exptl_absorpt_correction_T_max 0.710
_exptl_absorpt_correction_T_min 0.627
_exptl_absorpt_correction_type multi-scan
_exptl_absorpt_process_details
;
R. H. Blessing, Acta Cryst., 1995, A51, 33-38
;
_exptl_crystal_colour green
_exptl_crystal_density_diffrn 1.494
_exptl_crystal_density_method 'not measured'
_exptl_crystal_description unspecified
_exptl_crystal_F_000 872
_exptl_crystal_size_max 0.331
_exptl_crystal_size_mid 0.154
_exptl_crystal_size_min 0.102
_refine_diff_density_max 0.331
_refine_diff_density_min -0.266
_refine_diff_density_rms 0.047
_refine_ls_extinction_method none
_refine_ls_goodness_of_fit_ref 1.072
_refine_ls_hydrogen_treatment constr
_refine_ls_matrix_type full
_refine_ls_number_parameters 869
_refine_ls_number_reflns 11742
_refine_ls_number_restraints 0
_refine_ls_R_factor_all 0.018
_refine_ls_R_factor_gt 0.012
_refine_ls_R_Fsqd_factor 0.017
_refine_ls_shift/su_max 0.00001
_refine_ls_structure_factor_coef Fsqd
_refine_ls_weighting_details
;
calc w2 = 1/[s^2^(Fo^2^)]
;
_refine_ls_weighting_scheme calc
_refine_ls_wR_factor_ref 0.034
_reflns_number_gt 8652
_reflns_number_total 9930
_reflns_threshold_expression >2sigma(I)
_cod_data_source_file c0cp01984d.txt
_cod_data_source_block 2_xd
_cod_depositor_comments
;
The following automatic conversions were performed:
'_diffrn_radiation_probe' value 'X-ray' changed to 'x-ray' according to
'/home/saulius/struct/CIF-dictionaries/cif_core.dic' dictionary named
'cif_core.dic' version 2.4.1 from 2010-06-29.

Automatic conversion script
Id: cif_fix_enum 1555 2011-01-17 13:19:09Z saulius 

The following automatic conversions were performed:

'_chemical_melting_point' value 'not measured' was changed to '?' -
the value is undefined or not given.

Automatic conversion script
Id: cif_fix_values 1569 2011-02-09 13:29:24Z adriana 
;
_cod_original_sg_symbol_H-M 'C 2/c'
_cod_database_code 7205900

loop_
_symmetry_equiv_pos_as_xyz
'x, y, z'
'-x, y, -z+1/2'
'x+1/2, y+1/2, z'
'-x+1/2, y+1/2, -z+1/2'
'-x, -y, -z'
'x, -y, z-1/2'
'-x+1/2, -y+1/2, -z'
'x+1/2, -y+1/2, z-1/2'

loop_
_atom_local_axes_atom_label
_atom_local_axes_atom0
_atom_local_axes_ax1
_atom_local_axes_atom1
_atom_local_axes_atom2
_atom_local_axes_ax2
NI(1) DUM1 Z NI(1) DUM2 X
SI(2) C(10) Z SI(2) C(3) Y
C(3) C(4) Z C(3) C(7) Y
C(4) H(4A) Z C(4) C(5) Y
C(5) H(5A) Z C(5) C(4) Y
C(6) H(6A) Z C(6) C(7) Y
C(7) H(7A) Z C(7) C(6) Y
C(8) H(8C) Z C(8) H(8A) Y
C(9) H(9B) Z C(9) H(9C) Y
C(10) H(10A) Z C(10) C(11) Y
C(11) H(11A) Z C(11) H(11B) Y
H(4A) C(4) Z H(4A) C(5) Y
H(5A) C(5) Z H(5A) C(4) Y
H(6A) C(6) Z H(6A) C(7) Y
H(7A) C(7) Z H(7A) C(6) Y
H(8A) C(8) Z H(8A) H(8C) Y
H(8B) C(8) Z H(8B) H(8C) Y
H(8C) C(8) Z H(8C) H(8A) Y
H(9A) C(9) Z H(9A) H(9C) Y
H(9B) C(9) Z H(9B) H(9A) Y
H(9C) C(9) Z H(9C) H(9A) Y
H(10A) C(10) Z H(10A) C(11) Y
H(11A) C(11) Z H(11A) H(11B) Y
H(11B) C(11) Z H(11B) H(11A) Y

loop_
_atom_rho_multipole_atom_label
_atom_rho_multipole_coeff_Pv
_atom_rho_multipole_coeff_P00
_atom_rho_multipole_coeff_P11
_atom_rho_multipole_coeff_P1-1
_atom_rho_multipole_coeff_P10
_atom_rho_multipole_coeff_P20
_atom_rho_multipole_coeff_P21
_atom_rho_multipole_coeff_P2-1
_atom_rho_multipole_coeff_P22
_atom_rho_multipole_coeff_P2-2
_atom_rho_multipole_coeff_P30
_atom_rho_multipole_coeff_P31
_atom_rho_multipole_coeff_P3-1
_atom_rho_multipole_coeff_P32
_atom_rho_multipole_coeff_P3-2
_atom_rho_multipole_coeff_P33
_atom_rho_multipole_coeff_P3-3
_atom_rho_multipole_coeff_P40
_atom_rho_multipole_coeff_P41
_atom_rho_multipole_coeff_P4-1
_atom_rho_multipole_coeff_P42
_atom_rho_multipole_coeff_P4-2
_atom_rho_multipole_coeff_P43
_atom_rho_multipole_coeff_P4-3
_atom_rho_multipole_coeff_P44
_atom_rho_multipole_coeff_P4-4
_atom_rho_multipole_kappa
_atom_rho_multipole_kappa_prime0
_atom_rho_multipole_kappa_prime1
_atom_rho_multipole_kappa_prime2
_atom_rho_multipole_kappa_prime3
_atom_rho_multipole_kappa_prime4
_atom_rho_multipole_radial_slater_n0
_atom_rho_multipole_radial_slater_zeta0
_atom_rho_multipole_radial_slater_n1
_atom_rho_multipole_radial_slater_zeta1
_atom_rho_multipole_radial_slater_n2
_atom_rho_multipole_radial_slater_zeta2
_atom_rho_multipole_radial_slater_n3
_atom_rho_multipole_radial_slater_zeta3
_atom_rho_multipole_radial_slater_n4
_atom_rho_multipole_radial_slater_zeta4
NI(1) 8.21(3) 0 0.041(7) 0.037(7) 0.057(7) 0.010(9) -0.039(9) 0.016(9) -0.051(9) -0.015(9) -0.045(6) 0.054(5) -0.003(5) 0.026(5) 0.040(5) 0.005(5) 0.011(5) 0.110(8) -0.086(8) -0.081(8) -0.089(8) -0.060(8) 0.131(8) -0.030(8) -0.070(8) 0.020(8) 0.995924 1.01844 1.01844 1.01844 1.01844 1.01844 4 8.353 4 8.353 4 8.353 4 8.353 4 8.353
SI(2) 4.30(8) 0 -0.03(3) -0.07(3) -0.03(3) 0.11(3) -0.12(3) -0.05(3) -0.04(3) -0.02(3) 0.37(3) 0.02(2) 0.03(2) -0.02(2) -0.01(2) -0.04(2) -0.26(2) 0.07(2) -0.04(2) -0.02(2) 0.04(2) -0.06(2) 0.08(2) 0.02(2) 0.03(2) 0.06(2) 0.960903 0.960978 0.960978 0.960978 0.960978 0.960978 4 3.0628 4 3.0628 4 3.0628 4 3.0628 4 3.0628
C(3) 4.08(5) 0 -0.045(16) -0.072(18) 0.005(18) 0.080(16) -0.012(14) 0.028(15) -0.126(14) 0.020(14) 0.148(18) 0.032(16) -0.073(18) 0.134(16) -0.002(16) -0.025(15) -0.023(15) 0.05(2) 0.028(19) -0.02(2) 0.00(2) 0.00(2) 0.02(2) -0.004(19) 0.028(18) -0.062(18) 1.009244 0.994309 0.994309 0.994309 0.994309 0.994309 2 3.1762 2 3.1762 2 3.1762 3 3.1762 4 3.1762
C(4) 4.02(6) 0 -0.034(19) 0.03(2) -0.02(2) 0.096(18) 0.004(16) -0.023(17) -0.102(16) -0.007(16) 0.219(19) -0.028(19) 0.00(2) 0.162(18) 0.025(17) -0.017(17) -0.017(17) -0.04(3) -0.04(2) 0.03(3) -0.03(2) -0.06(2) 0.01(2) -0.05(2) -0.01(2) 0.043(19) 1.009244 0.994309 0.994309 0.994309 0.994309 0.994309 2 3.1762 2 3.1762 2 3.1762 3 3.1762 4 3.1762
C(5) 4.16(6) 0 -0.008(19) 0.06(2) -0.01(2) 0.080(19) -0.004(17) -0.028(19) -0.091(17) 0.003(17) 0.16(2) -0.038(18) -0.01(2) 0.101(19) 0.032(19) 0.001(18) 0.019(17) 0.00(3) -0.02(2) -0.00(3) -0.03(2) 0.01(3) -0.05(2) -0.02(2) -0.00(2) -0.01(2) 1.009244 0.994309 0.994309 0.994309 0.994309 0.994309 2 3.1762 2 3.1762 2 3.1762 3 3.1762 4 3.1762
C(6) 4.00(6) 0 -0.001(18) 0.02(2) -0.06(2) 0.042(18) -0.011(16) 0.033(18) -0.108(16) 0.028(15) 0.28(2) -0.018(18) -0.04(2) 0.165(19) -0.054(18) -0.026(17) 0.006(17) -0.06(3) -0.00(2) -0.05(3) -0.04(2) 0.03(2) 0.02(2) -0.03(2) -0.01(2) -0.01(2) 1.009244 0.994309 0.994309 0.994309 0.994309 0.994309 2 3.1762 2 3.1762 2 3.1762 3 3.1762 4 3.1762
C(7) 4.09(5) 0 -0.010(17) 0.03(2) 0.01(2) 0.112(18) -0.005(15) -0.010(17) -0.148(15) 0.012(15) 0.22(2) -0.011(17) -0.02(2) 0.143(18) 0.003(17) 0.024(16) -0.022(16) 0.04(2) -0.02(2) -0.07(3) -0.04(2) 0.02(2) 0.06(2) -0.02(2) -0.024(19) 0.017(19) 1.009244 0.994309 0.994309 0.994309 0.994309 0.994309 2 3.1762 2 3.1762 2 3.1762 3 3.1762 4 3.1762
C(8) 4.25(7) 0 -0.07(2) -0.00(3) 0.03(3) -0.02(2) 0.02(2) 0.03(2) -0.024(19) 0.028(19) 0.09(2) -0.02(2) -0.02(2) -0.03(2) -0.03(2) 0.01(2) -0.122(19) 0.02(3) -0.03(3) -0.01(3) 0.00(3) -0.06(3) -0.02(2) 0.02(2) -0.04(2) 0.04(2) 1.031707 0.978593 0.978593 0.978593 0.978593 0.978593 2 3.1762 2 3.1762 2 3.1762 3 3.1762 4 3.1762
C(9) 4.00(7) 0 -0.03(2) -0.02(3) 0.01(3) -0.02(2) -0.009(19) 0.02(2) -0.028(19) -0.018(19) 0.11(2) -0.03(2) 0.03(2) -0.01(2) -0.04(2) -0.02(2) -0.127(19) -0.09(3) -0.02(2) -0.00(3) 0.01(3) 0.04(3) 0.02(2) -0.01(2) -0.01(2) 0.05(2) 1.031707 0.978593 0.978593 0.978593 0.978593 0.978593 2 3.1762 2 3.1762 2 3.1762 3 3.1762 4 3.1762
C(10) 4.15(5) 0 0.009(19) -0.10(2) -0.01(2) 0.051(17) -0.033(15) 0.017(17) -0.102(15) -0.034(15) 0.147(19) 0.080(17) -0.009(19) 0.040(17) 0.066(17) -0.071(16) 0.016(16) 0.02(2) 0.01(2) -0.04(2) -0.05(2) -0.02(2) 0.07(2) -0.01(2) -0.030(19) -0.051(19) 1.004297 1 0.973999 1.003132 1.001508 0.984075 2 3.1762 2 3.1762 2 3.1762 3 3.1762 4 3.1762
C(11) 4.14(7) 0 -0.01(2) -0.04(2) -0.09(3) 0.10(2) 0.037(18) 0.032(19) -0.122(16) 0.081(16) 0.20(2) -0.063(19) -0.05(2) 0.138(18) -0.045(18) 0.049(17) -0.093(16) 0.06(3) 0.02(2) 0.03(3) -0.08(3) 0.02(3) -0.07(2) 0.01(2) 0.04(2) -0.05(2) 1.004297 1 0.973999 1.003132 1.001508 0.984075 2 3.1762 2 3.1762 2 3.1762 3 3.1762 4 3.1762
H(4A) 0.88(3) 0 -0.09(2) 0.07(2) 0.16(2) 0.07(3) -0.05(3) 0.02(3) -0.04(3) -0.01(3) 0 0 0 0 0 0 0 0 0 0 0 0 0 0 0 0 1.2 1.2 1.2 1.2 1.2 1.2 0 2 1 2 2 2 3 2 4 2
H(5A) 0.89(3) 0 -0.08(2) 0.04(2) 0.15(2) 0.04(3) -0.06(3) -0.05(3) -0.00(3) 0.04(3) 0 0 0 0 0 0 0 0 0 0 0 0 0 0 0 0 1.2 1.2 1.2 1.2 1.2 1.2 0 2 1 2 2 2 3 2 4 2
H(6A) 0.93(3) 0 0.03(2) -0.02(2) 0.15(2) 0.07(3) -0.07(3) 0.03(3) -0.02(3) 0.05(3) 0 0 0 0 0 0 0 0 0 0 0 0 0 0 0 0 1.2 1.2 1.2 1.2 1.2 1.2 0 2 1 2 2 2 3 2 4 2
H(7A) 0.83(3) 0 -0.05(2) 0.04(2) 0.07(2) 0.10(3) -0.05(3) 0.01(3) 0.02(3) 0.01(3) 0 0 0 0 0 0 0 0 0 0 0 0 0 0 0 0 1.2 1.2 1.2 1.2 1.2 1.2 0 2 1 2 2 2 3 2 4 2
H(8A) 0.93(4) 0 0.05(3) 0.02(3) 0.10(3) 0.02(3) 0.00(3) -0.03(3) -0.02(3) -0.01(3) 0 0 0 0 0 0 0 0 0 0 0 0 0 0 0 0 1.2 1.2 1.2 1.2 1.2 1.2 0 2 1 2 2 2 3 2 4 2
H(8B) 0.91(4) 0 -0.01(3) 0.02(3) 0.11(3) -0.01(4) -0.08(3) -0.03(3) -0.01(3) 0.01(3) 0 0 0 0 0 0 0 0 0 0 0 0 0 0 0 0 1.2 1.2 1.2 1.2 1.2 1.2 0 2 1 2 2 2 3 2 4 2
H(8C) 0.89(4) 0 0.01(3) -0.03(3) 0.11(3) -0.04(4) 0.03(3) -0.05(3) 0.01(3) -0.02(3) 0 0 0 0 0 0 0 0 0 0 0 0 0 0 0 0 1.2 1.2 1.2 1.2 1.2 1.2 0 2 1 2 2 2 3 2 4 2
H(9A) 0.89(4) 0 -0.04(3) 0.10(3) 0.13(3) 0.05(4) -0.04(3) 0.03(3) -0.03(3) -0.01(3) 0 0 0 0 0 0 0 0 0 0 0 0 0 0 0 0 1.2 1.2 1.2 1.2 1.2 1.2 0 2 1 2 2 2 3 2 4 2
H(9B) 0.96(4) 0 0.06(2) 0.11(3) 0.12(3) 0.03(3) 0.05(3) 0.06(3) 0.00(3) 0.04(3) 0 0 0 0 0 0 0 0 0 0 0 0 0 0 0 0 1.2 1.2 1.2 1.2 1.2 1.2 0 2 1 2 2 2 3 2 4 2
H(9C) 0.87(4) 0 -0.02(2) 0.03(3) 0.14(2) -0.04(3) -0.01(3) -0.04(3) -0.00(3) 0.05(3) 0 0 0 0 0 0 0 0 0 0 0 0 0 0 0 0 1.2 1.2 1.2 1.2 1.2 1.2 0 2 1 2 2 2 3 2 4 2
H(10A) 0.90(3) 0 0.01(2) -0.02(2) 0.13(2) 0.10(3) 0.05(3) -0.04(3) 0.01(3) -0.04(3) 0 0 0 0 0 0 0 0 0 0 0 0 0 0 0 0 1.2 1.2 1.2 1.2 1.2 1.2 0 2 1 2 2 2 3 2 4 2
H(11A) 0.81(3) 0 -0.02(2) 0.01(2) 0.13(2) 0.08(3) 0.03(3) -0.02(3) 0.00(3) 0.01(3) 0 0 0 0 0 0 0 0 0 0 0 0 0 0 0 0 1.2 1.2 1.2 1.2 1.2 1.2 0 2 1 2 2 2 3 2 4 2
H(11B) 0.91(3) 0 0.02(2) -0.03(2) 0.07(2) 0.05(3) -0.04(3) 0.03(3) 0.02(3) -0.08(3) 0 0 0 0 0 0 0 0 0 0 0 0 0 0 0 0 1.2 1.2 1.2 1.2 1.2 1.2 0 2 1 2 2 2 3 2 4 2

loop_
_atom_site_aniso_label
_atom_site_aniso_U_11
_atom_site_aniso_U_22
_atom_site_aniso_U_33
_atom_site_aniso_U_12
_atom_site_aniso_U_13
_atom_site_aniso_U_23
NI(1) 0.00869(12) 0.01309(12) 0.00905(12) 0.00117(2) 0.00334(5) -0.000027(19)
SI(2) 0.01039(12) 0.01406(12) 0.00888(12) 0.00083(2) 0.00318(6) -0.00013(2)
C(3) 0.01044(14) 0.01621(16) 0.01069(15) 0.00057(8) 0.00412(9) 0.00004(8)
C(4) 0.01165(15) 0.02235(18) 0.01260(16) 0.00536(10) 0.00441(10) 0.00189(10)
C(5) 0.01154(15) 0.0298(2) 0.01493(17) 0.00395(11) 0.00704(11) 0.00203(12)
C(6) 0.01327(16) 0.02298(19) 0.01554(17) -0.00179(11) 0.00694(11) 0.00300(11)
C(7) 0.01325(15) 0.01469(16) 0.01430(16) -0.00105(9) 0.00568(10) 0.00036(9)
C(8) 0.01499(17) 0.0249(2) 0.01429(17) 0.00475(12) 0.00377(11) 0.00462(11)
C(9) 0.0239(2) 0.01755(18) 0.01947(19) 0.00069(13) 0.01138(14) -0.00327(11)
C(10) 0.01299(15) 0.01957(17) 0.01049(15) -0.00203(9) 0.00448(10) 0.00068(9)
C(11) 0.02251(19) 0.01480(17) 0.01505(17) -0.00362(12) 0.00564(12) 0.00139(10)
H(4A) 0.035915 0.03311 0.032267 0.017686 0.016305 0.009659
H(5A) 0.032516 0.057283 0.031835 0.013024 0.021984 0.002324
H(6A) 0.037546 0.040131 0.029324 -0.000402 0.0184 0.011621
H(7A) 0.039637 0.020654 0.035633 0.006736 0.020443 0.002972
H(8A) 0.022786 0.052559 0.03561 -0.003931 0.001578 0.005257
H(8B) 0.039323 0.057036 0.028583 0.009038 0.018977 0.015309
H(8C) 0.047691 0.035842 0.031336 0.016774 0.011513 0.001856
H(9A) 0.036 0.041031 0.046589 -0.013392 0.015985 -0.017964
H(9B) 0.049506 0.031893 0.030997 0.012823 0.011868 0.000486
H(9C) 0.056416 0.0427 0.03875 -0.001891 0.034462 -0.005955
H(10A) 0.026017 0.043625 0.03103 -0.002824 0.018766 -0.00217
H(11A) 0.036432 0.030977 0.03022 0.004892 0.015646 0.001483
H(11B) 0.038288 0.040026 0.032042 -0.020221 0.012227 0.001546

loop_
_atom_site_label
_atom_site_fract_x
_atom_site_fract_y
_atom_site_fract_z
_atom_site_occupancy
_atom_site_symmetry_multiplicity
_atom_site_U_iso_or_equiv
NI(1) 0.441540(4) 0.921325(11) 0.269886(4) 1 8 0.011
SI(2) 0.396061(5) 0.873008(14) 0.057213(5) 1 8 0.012
C(3) 0.364456(18) 0.82951(5) 0.14368(2) 1 8 0.013
C(4) 0.31783(2) 0.96382(7) 0.16970(2) 1 8 0.016
C(5) 0.31392(2) 0.87846(8) 0.24268(3) 1 8 0.018
C(6) 0.35511(2) 0.68492(7) 0.26118(3) 1 8 0.017
C(7) 0.38665(2) 0.65452(6) 0.20145(2) 1 8 0.014
C(8) 0.31794(3) 1.04268(8) -0.02648(3) 1 8 0.019
C(9) 0.40416(3) 0.62384(7) 0.00933(3) 1 8 0.020
C(10) 0.49853(2) 1.00094(6) 0.10617(2) 1 8 0.015
C(11) 0.51664(3) 1.17391(6) 0.16004(3) 1 8 0.019
H(4A) 0.296617 1.111982 0.139983 1 8 0.033
H(5A) 0.283931 0.944236 0.278273 1 8 0.038
H(6A) 0.363348 0.581463 0.312905 1 8 0.034
H(7A) 0.419596 0.520536 0.196837 1 8 0.031
H(8A) 0.259987 0.968679 -0.057436 1 8 0.041
H(8B) 0.33686 1.081632 -0.073778 1 8 0.040
H(8C) 0.308788 1.181166 -0.000336 1 8 0.041
H(9A) 0.345788 0.5514 -0.020001 1 8 0.042
H(9B) 0.447011 0.531744 0.059537 1 8 0.040
H(9C) 0.428986 0.647781 -0.034387 1 8 0.041
H(10A) 0.541174 0.969036 0.08043 1 8 0.031
H(11A) 0.46826 1.241751 0.171127 1 8 0.032
H(11B) 0.566328 1.276119 0.168698 1 8 0.038

loop_
_geom_angle_atom_site_label_1
_geom_angle_atom_site_label_2
_geom_angle_atom_site_label_3
_geom_angle
_geom_angle_site_symmetry_1
_geom_angle_site_symmetry_2
_geom_angle_site_symmetry_3
_geom_angle_publ_flag
C(3) SI(2) C(8) 108.706(18) 1_555 1_555 1_555 yes
C(3) SI(2) C(9) 110.249(19) 1_555 1_555 1_555 yes
C(3) SI(2) C(10) 107.802(14) 1_555 1_555 1_555 yes
C(8) SI(2) C(9) 110.53(2) 1_555 1_555 1_555 yes
C(8) SI(2) C(10) 110.071(19) 1_555 1_555 1_555 yes
C(9) SI(2) C(10) 109.44(2) 1_555 1_555 1_555 yes
SI(2) C(3) C(4) 127.44(3) 1_555 1_555 1_555 yes
SI(2) C(3) C(7) 126.23(3) 1_555 1_555 1_555 yes
C(4) C(3) C(7) 106.25(3) 1_555 1_555 1_555 yes
C(3) C(4) C(5) 108.74(3) 1_555 1_555 1_555 yes
C(3) C(4) H(4A) 121.97 1_555 1_555 1_555 yes
C(5) C(4) H(4A) 128.96 1_555 1_555 1_555 yes
C(4) C(5) C(6) 108.44(3) 1_555 1_555 1_555 yes
C(4) C(5) H(5A) 126.91 1_555 1_555 1_555 yes
C(6) C(5) H(5A) 124.63 1_555 1_555 1_555 yes
C(5) C(6) C(7) 107.61(3) 1_555 1_555 1_555 yes
C(5) C(6) H(6A) 126.96 1_555 1_555 1_555 yes
C(7) C(6) H(6A) 125.39 1_555 1_555 1_555 yes
C(3) C(7) C(6) 108.90(3) 1_555 1_555 1_555 yes
C(3) C(7) H(7A) 124.88 1_555 1_555 1_555 yes
C(6) C(7) H(7A) 126.17 1_555 1_555 1_555 yes
SI(2) C(8) H(8A) 111.01 1_555 1_555 1_555 yes
SI(2) C(8) H(8B) 110.64 1_555 1_555 1_555 yes
SI(2) C(8) H(8C) 112.27 1_555 1_555 1_555 yes
H(8A) C(8) H(8B) 107.98 1_555 1_555 1_555 yes
H(8A) C(8) H(8C) 107.24 1_555 1_555 1_555 yes
H(8B) C(8) H(8C) 107.50 1_555 1_555 1_555 yes
SI(2) C(9) H(9A) 110.01 1_555 1_555 1_555 yes
SI(2) C(9) H(9B) 107.50 1_555 1_555 1_555 yes
SI(2) C(9) H(9C) 109.88 1_555 1_555 1_555 yes
H(9A) C(9) H(9B) 110.48 1_555 1_555 1_555 yes
H(9A) C(9) H(9C) 112.09 1_555 1_555 1_555 yes
H(9B) C(9) H(9C) 106.73 1_555 1_555 1_555 yes
SI(2) C(10) C(11) 123.40(3) 1_555 1_555 1_555 yes
SI(2) C(10) H(10A) 118.72 1_555 1_555 1_555 yes
C(11) C(10) H(10A) 115.96 1_555 1_555 1_555 yes
C(10) C(11) H(11A) 119.01 1_555 1_555 1_555 yes
C(10) C(11) H(11B) 121.23 1_555 1_555 1_555 yes
H(11A) C(11) H(11B) 114.87 1_555 1_555 1_555 yes

loop_
_geom_bond_atom_site_label_1
_geom_bond_atom_site_label_2
_geom_bond_distance
_geom_bond_site_symmetry_1
_geom_bond_site_symmetry_2
_geom_bond_publ_flag
SI(2) C(3) 1.8637(3) 1_555 1_555 yes
SI(2) C(8) 1.8733(4) 1_555 1_555 yes
SI(2) C(9) 1.8646(4) 1_555 1_555 yes
SI(2) C(10) 1.8604(3) 1_555 1_555 yes
C(3) C(4) 1.4282(5) 1_555 1_555 yes
C(3) C(7) 1.4556(5) 1_555 1_555 yes
C(4) C(5) 1.4221(6) 1_555 1_555 yes
C(4) H(4A) 1.0830 1_555 1_555 yes
C(5) C(6) 1.4291(6) 1_555 1_555 yes
C(5) H(5A) 1.0830 1_555 1_555 yes
C(6) C(7) 1.4125(5) 1_555 1_555 yes
C(6) H(6A) 1.0830 1_555 1_555 yes
C(7) H(7A) 1.0830 1_555 1_555 yes
C(8) H(8A) 1.0590 1_555 1_555 yes
C(8) H(8B) 1.0590 1_555 1_555 yes
C(8) H(8C) 1.0590 1_555 1_555 yes
C(9) H(9A) 1.0590 1_555 1_555 yes
C(9) H(9B) 1.0590 1_555 1_555 yes
C(9) H(9C) 1.0590 1_555 1_555 yes
C(10) C(11) 1.4103(5) 1_555 1_555 yes
C(10) H(10A) 1.0770 1_555 1_555 yes
C(11) H(11A) 1.0770 1_555 1_555 yes
C(11) H(11B) 1.0770 1_555 1_555 yes

loop_
_geom_torsion_atom_site_label_1
_geom_torsion_atom_site_label_2
_geom_torsion_atom_site_label_3
_geom_torsion_atom_site_label_4
_geom_torsion
_geom_torsion_site_symmetry_1
_geom_torsion_site_symmetry_2
_geom_torsion_site_symmetry_3
_geom_torsion_site_symmetry_4
_geom_torsion_publ_flag
C(8) SI(2) C(3) C(4) -28.78(3) 1_555 1_555 1_555 1_555 yes
C(8) SI(2) C(3) C(7) 154.79(3) 1_555 1_555 1_555 1_555 yes
C(3) SI(2) C(8) H(8A) -65.33 1_555 1_555 1_555 1_555 yes
C(3) SI(2) C(8) H(8B) 174.80 1_555 1_555 1_555 1_555 yes
C(3) SI(2) C(8) H(8C) 54.70 1_555 1_555 1_555 1_555 yes
C(9) SI(2) C(3) C(4) -150.08(4) 1_555 1_555 1_555 1_555 yes
C(9) SI(2) C(3) C(7) 33.49(3) 1_555 1_555 1_555 1_555 yes
C(3) SI(2) C(9) H(9A) 62.92 1_555 1_555 1_555 1_555 yes
C(3) SI(2) C(9) H(9B) -57.43 1_555 1_555 1_555 1_555 yes
C(3) SI(2) C(9) H(9C) -173.21 1_555 1_555 1_555 1_555 yes
C(10) SI(2) C(3) C(4) 90.51(3) 1_555 1_555 1_555 1_555 yes
C(10) SI(2) C(3) C(7) -85.92(3) 1_555 1_555 1_555 1_555 yes
C(3) SI(2) C(10) C(11) -48.90(3) 1_555 1_555 1_555 1_555 yes
C(3) SI(2) C(10) H(10A) 147.52 1_555 1_555 1_555 1_555 yes
C(9) SI(2) C(8) H(8A) 55.80 1_555 1_555 1_555 1_555 yes
C(9) SI(2) C(8) H(8B) -64.07 1_555 1_555 1_555 1_555 yes
C(9) SI(2) C(8) H(8C) 175.83 1_555 1_555 1_555 1_555 yes
C(8) SI(2) C(9) H(9A) -57.29 1_555 1_555 1_555 1_555 yes
C(8) SI(2) C(9) H(9B) -177.64 1_555 1_555 1_555 1_555 yes
C(8) SI(2) C(9) H(9C) 66.58 1_555 1_555 1_555 1_555 yes
C(8) SI(2) C(10) C(11) 69.53(3) 1_555 1_555 1_555 1_555 yes
C(10) SI(2) C(8) H(8A) 176.81 1_555 1_555 1_555 1_555 yes
C(10) SI(2) C(8) H(8B) 56.94 1_555 1_555 1_555 1_555 yes
C(10) SI(2) C(8) H(8C) -63.17 1_555 1_555 1_555 1_555 yes
C(8) SI(2) C(10) H(10A) -94.06 1_555 1_555 1_555 1_555 yes
C(9) SI(2) C(10) C(11) -168.82(4) 1_555 1_555 1_555 1_555 yes
C(10) SI(2) C(9) H(9A) -178.68 1_555 1_555 1_555 1_555 yes
C(10) SI(2) C(9) H(9B) 60.98 1_555 1_555 1_555 1_555 yes
C(10) SI(2) C(9) H(9C) -54.81 1_555 1_555 1_555 1_555 yes
C(9) SI(2) C(10) H(10A) 27.60 1_555 1_555 1_555 1_555 yes
SI(2) C(3) C(4) C(5) -175.01(5) 1_555 1_555 1_555 1_555 yes
SI(2) C(3) C(4) H(4A) -1.02 1_555 1_555 1_555 1_555 yes
SI(2) C(3) C(7) C(6) 176.23(4) 1_555 1_555 1_555 1_555 yes
SI(2) C(3) C(7) H(7A) -6.34 1_555 1_555 1_555 1_555 yes
C(7) C(3) C(4) C(5) 1.99(3) 1_555 1_555 1_555 1_555 yes
C(4) C(3) C(7) C(6) -0.81(3) 1_555 1_555 1_555 1_555 yes
C(7) C(3) C(4) H(4A) 175.97 1_555 1_555 1_555 1_555 yes
C(4) C(3) C(7) H(7A) 176.62 1_555 1_555 1_555 1_555 yes
C(3) C(4) C(5) C(6) -2.45(3) 1_555 1_555 1_555 1_555 yes
C(3) C(4) C(5) H(5A) 178.92 1_555 1_555 1_555 1_555 yes
H(4A) C(4) C(5) C(6) -175.88 1_555 1_555 1_555 1_555 yes
H(4A) C(4) C(5) H(5A) 5.48 1_555 1_555 1_555 1_555 yes
C(4) C(5) C(6) C(7) 1.91(3) 1_555 1_555 1_555 1_555 yes
C(4) C(5) C(6) H(6A) 179.63 1_555 1_555 1_555 1_555 yes
H(5A) C(5) C(6) C(7) -179.42 1_555 1_555 1_555 1_555 yes
H(5A) C(5) C(6) H(6A) -1.70 1_555 1_555 1_555 1_555 yes
C(5) C(6) C(7) C(3) -0.67(3) 1_555 1_555 1_555 1_555 yes
C(5) C(6) C(7) H(7A) -178.05 1_555 1_555 1_555 1_555 yes
H(6A) C(6) C(7) C(3) -178.43 1_555 1_555 1_555 1_555 yes
H(6A) C(6) C(7) H(7A) 4.18 1_555 1_555 1_555 1_555 yes
SI(2) C(10) C(11) H(11A) -3.45 1_555 1_555 1_555 1_555 yes
SI(2) C(10) C(11) H(11B) -157.44 1_555 1_555 1_555 1_555 yes
H(10A) C(10) C(11) H(11A) 160.55 1_555 1_555 1_555 1_555 yes
H(10A) C(10) C(11) H(11B) 6.56 1_555 1_555 1_555 1_555 yes
